data_7010672
loop_
_publ_author_name
'Coles, Martyn P.'
'Hitchcock, Peter B.'

_publ_section_title
;
 Titanium complexes incorporating bicyclic guanidinate ligands.
 Structure of a novel titanium--aluminium complex
;
_journal_issue 8
_journal_name_full 'Journal of the Chemical Society, Dalton Transactions'
_journal_page_first 1169
_journal_paper_doi 10.1039/b102034j
_journal_year 2001
_chemical_compound_source 'synthesis as described'
_chemical_formula_moiety 'C19 H39 Al2 Cl2 N6 Ti1'
_chemical_formula_structural 'C19 H39 Al2 Cl2 N6 Ti1'
_chemical_formula_sum 'C19 H39 Al2 Cl2 N6 Ti'
_chemical_formula_weight 524.32
_chemical_name_common '[TiCl(CLAlMe3)(C7H12N3)2AlMe2]'
_space_group_IT_number 15
_symmetry_cell_setting monoclinic
_symmetry_Int_Tables_number 15
_symmetry_space_group_name_Hall '-C 2yc'
_symmetry_space_group_name_H-M 'C 1 2/c 1'
_atom_sites_solution_hydrogens geom
_atom_sites_solution_primary direct
_atom_sites_solution_secondary difmap
_audit_conform_dict_location ftp://ftp.iucr.org/cifdics/cif_core.dic
_audit_conform_dict_name cif_core.dic
_audit_conform_dict_version 2.1
_audit_creation_date 2000-11-29T14:09:05-00:00
_audit_creation_method 'WinGX routine CIF_UPDATE'
_cell_angle_alpha 90
_cell_angle_beta 120.135(3)
_cell_angle_gamma 90
_cell_formula_units_Z 8
_cell_length_a 32.1612(12)
_cell_length_b 8.7247(6)
_cell_length_c 22.3495(11)
_cell_measurement_reflns_used 7006
_cell_measurement_temperature 173(2)
_cell_measurement_theta_max 25.028
_cell_measurement_theta_min 3.705
_cell_measurement_wavelength 0.71073
_cell_volume 5423.6(5)
_computing_cell_refinement 'HKL Scalepack (Otwinowski & Minor 1997)'
_computing_data_reduction 'HKL Denzo and Scalepack (Otwinowski & Minor 1997)'
_computing_molecular_graphics 'Ortep-3 for Windows (Farrugia, 1997)'
_computing_publication_material 'WinGX publication routines (Farrugia, 1999)'
_computing_structure_refinement 'SHELXL-97 (Sheldrick, 1997)'
_diffrn_ambient_temperature 173(2)
_diffrn_measured_fraction_theta_full 0.994
_diffrn_measured_fraction_theta_max 0.994
_diffrn_measurement_device KappaCCD
_diffrn_measurement_method CCD
_diffrn_radiation_monochromator graphite
_diffrn_radiation_probe x-ray
_diffrn_radiation_type MoK\a
_diffrn_radiation_wavelength 0.71073
_diffrn_reflns_av_R_equivalents 0.0603
_diffrn_reflns_av_unetI/netI 0.0735
_diffrn_reflns_limit_h_max 38
_diffrn_reflns_limit_h_min -38
_diffrn_reflns_limit_k_max 10
_diffrn_reflns_limit_k_min -7
_diffrn_reflns_limit_l_max 23
_diffrn_reflns_limit_l_min -26
_diffrn_reflns_number 12618
_diffrn_reflns_theta_full 25.04
_diffrn_reflns_theta_max 25.04
_diffrn_reflns_theta_min 3.74
_exptl_absorpt_coefficient_mu 0.595
_exptl_absorpt_correction_T_max 0.951
_exptl_absorpt_correction_T_min 0.898
_exptl_absorpt_correction_type multi-scan
_exptl_absorpt_process_details
;
[c.f. r.h. blessing, acta cryst. (1995), a51, 33-38]
;
_exptl_crystal_colour purple
_exptl_crystal_density_diffrn 1.284
_exptl_crystal_density_method 'not measured'
_exptl_crystal_description plate
_exptl_crystal_F_000 2216
_exptl_crystal_size_max 0.2
_exptl_crystal_size_mid 0.2
_exptl_crystal_size_min 0.05
_refine_diff_density_max 0.322
_refine_diff_density_min -0.333
_refine_diff_density_rms 0.067
_refine_ls_extinction_method none
_refine_ls_goodness_of_fit_ref 1.021
_refine_ls_hydrogen_treatment mixed
_refine_ls_matrix_type full
_refine_ls_number_parameters 281
_refine_ls_number_reflns 4783
_refine_ls_number_restraints 0
_refine_ls_restrained_S_all 1.021
_refine_ls_R_factor_all 0.0792
_refine_ls_R_factor_gt 0.0464
_refine_ls_shift/su_max 0.001
_refine_ls_shift/su_mean 0
_refine_ls_structure_factor_coef Fsqd
_refine_ls_weighting_details 'calc w=1/[\s^2^(Fo^2^)+(0.0341P)^2^+6.7346P] where P=(Fo^2^+2Fc^2^)/3'
_refine_ls_weighting_scheme calc
_refine_ls_wR_factor_gt 0.0927
_refine_ls_wR_factor_ref 0.1058
_reflns_number_gt 3406
_reflns_number_total 4783
_reflns_threshold_expression >2sigma(I)
_cod_data_source_file b102034j.txt
_cod_data_source_block nov2900
_cod_original_sg_symbol_H-M C2/c
_cod_database_code 7010672

loop_
_symmetry_equiv_pos_as_xyz
'x, y, z'
'x, -y, z+1/2'
'x+1/2, y+1/2, z'
'x+1/2, -y+1/2, z+1/2'
'-x, -y, -z'
'-x, y, -z-1/2'
'-x+1/2, -y+1/2, -z'
'-x+1/2, y+1/2, -z-1/2'

loop_
_atom_site_label
_atom_site_type_symbol
_atom_site_fract_x
_atom_site_fract_y
_atom_site_fract_z
_atom_site_U_iso_or_equiv
_atom_site_adp_type
_atom_site_occupancy
_atom_site_symmetry_multiplicity
_atom_site_calc_flag
_atom_site_refinement_flags
_atom_site_disorder_assembly
_atom_site_disorder_group
Ti Ti 0.132189(17) -0.12353(7) 0.03640(3) 0.02266(16) Uani 1 1 d . A .
Cl1 Cl 0.18520(3) -0.32960(11) 0.08992(4) 0.0394(2) Uani 1 1 d . . .
Cl2 Cl 0.07141(3) -0.21404(10) 0.06424(4) 0.0318(2) Uani 1 1 d . . .
Al1 Al 0.12901(3) 0.14929(12) -0.04800(5) 0.0274(2) Uani 1 1 d . A .
Al2 Al 0.08642(3) -0.20828(13) 0.17998(5) 0.0310(3) Uani 1 1 d . . .
N1 N 0.09016(8) -0.1858(3) -0.06635(12) 0.0278(6) Uani 1 1 d . . .
N2 N 0.15730(8) -0.0549(3) -0.03618(12) 0.0261(6) Uani 1 1 d . . .
N3 N 0.13035(10) -0.2337(4) -0.12928(13) 0.0358(7) Uani 1 1 d . . .
N4 N 0.10549(8) 0.1199(3) 0.01682(11) 0.0226(6) Uani 1 1 d . . .
N5 N 0.17517(8) 0.0409(3) 0.10575(11) 0.0261(6) Uani 1 1 d . . .
N6 N 0.14073(9) 0.2658(3) 0.12124(12) 0.0302(6) Uani 1 1 d . . .
C1 C 0.12494(10) -0.1616(4) -0.08070(15) 0.0276(8) Uani 1 1 d . A .
C5 C 0.17130(13) -0.2053(5) -0.13909(19) 0.0523(11) Uani 1 1 d . A .
H5A H 0.1594 -0.1888 -0.1889 0.063 Uiso 1 1 calc R . .
H5B H 0.1922 -0.2972 -0.1244 0.063 Uiso 1 1 calc R . .
C6 C 0.20050(12) -0.0690(5) -0.09918(19) 0.0489(11) Uani 1 1 d . . .
H6A H 0.1844 0.0263 -0.1241 0.059 Uiso 1 1 calc R A .
H6B H 0.2326 -0.0734 -0.095 0.059 Uiso 1 1 calc R . .
C7 C 0.20596(10) -0.0676(5) -0.02766(17) 0.0382(9) Uani 1 1 d . A .
H7A H 0.2217 -0.1632 -0.0026 0.046 Uiso 1 1 calc R . .
H7B H 0.2261 0.0204 -0.0006 0.046 Uiso 1 1 calc R . .
C8 C 0.14154(10) 0.1487(4) 0.08439(14) 0.0243(7) Uani 1 1 d . A .
C9 C 0.05843(10) 0.1865(4) 0.00013(16) 0.0302(8) Uani 1 1 d . A .
H9A H 0.0455 0.1321 0.0262 0.036 Uiso 1 1 calc R . .
H9B H 0.0352 0.1748 -0.0499 0.036 Uiso 1 1 calc R . .
C10 C 0.06530(12) 0.3550(4) 0.01946(17) 0.0363(8) Uani 1 1 d . . .
H10A H 0.0775 0.4093 -0.0075 0.044 Uiso 1 1 calc R A .
H10B H 0.034 0.401 0.008 0.044 Uiso 1 1 calc R . .
C11 C 0.10049(12) 0.3733(4) 0.09588(17) 0.0398(9) Uani 1 1 d . A .
H11A H 0.1132 0.4794 0.1049 0.048 Uiso 1 1 calc R . .
H11B H 0.0834 0.3574 0.1219 0.048 Uiso 1 1 calc R . .
C12 C 0.18105(13) 0.2894(5) 0.19167(16) 0.0431(10) Uani 1 1 d . A .
H12A H 0.1688 0.3309 0.2211 0.052 Uiso 1 1 calc R . .
H12B H 0.2035 0.3655 0.1907 0.052 Uiso 1 1 calc R . .
C13 C 0.20767(13) 0.1415(5) 0.22268(17) 0.0481(10) Uani 1 1 d . . .
H13A H 0.2379 0.1639 0.2661 0.058 Uiso 1 1 calc R A .
H13B H 0.1878 0.0743 0.234 0.058 Uiso 1 1 calc R . .
C14 C 0.21896(11) 0.0599(5) 0.17309(15) 0.0396(9) Uani 1 1 d . A .
H14A H 0.2429 0.1198 0.1674 0.047 Uiso 1 1 calc R . .
H14B H 0.233 -0.0419 0.1921 0.047 Uiso 1 1 calc R . .
C15 C 0.07517(13) 0.1711(5) -0.14249(16) 0.0456(10) Uani 1 1 d . . .
H15A H 0.0609 0.2732 -0.1483 0.068 Uiso 1 1 calc R A .
H15B H 0.0509 0.093 -0.1512 0.068 Uiso 1 1 calc R . .
H15C H 0.0867 0.1579 -0.1753 0.068 Uiso 1 1 calc R . .
C16 C 0.18084(13) 0.3010(5) -0.0134(2) 0.0479(10) Uani 1 1 d . . .
H16A H 0.1673 0.404 -0.0188 0.072 Uiso 1 1 calc R A .
H16B H 0.1976 0.2934 -0.0398 0.072 Uiso 1 1 calc R . .
H16C H 0.2036 0.2814 0.0356 0.072 Uiso 1 1 calc R . .
C17 C 0.04268(11) -0.3710(4) 0.17569(16) 0.0350(8) Uani 1 1 d . . .
H17A H 0.0556 -0.4711 0.1734 0.052 Uiso 1 1 calc R . .
H17B H 0.011 -0.3566 0.1344 0.052 Uiso 1 1 calc R . .
H17C H 0.0396 -0.3663 0.2171 0.052 Uiso 1 1 calc R . .
C18 C 0.06822(14) 0.0049(5) 0.18457(19) 0.0471(10) Uani 1 1 d . . .
H18A H 0.0927 0.0745 0.1863 0.071 Uiso 1 1 calc R . .
H18B H 0.0658 0.0187 0.2262 0.071 Uiso 1 1 calc R . .
H18C H 0.0371 0.0277 0.1435 0.071 Uiso 1 1 calc R . .
C19 C 0.15504(11) -0.2623(5) 0.23935(18) 0.0456(10) Uani 1 1 d . . .
H19A H 0.1751 -0.1775 0.2395 0.068 Uiso 1 1 calc R . .
H19B H 0.1622 -0.3548 0.2213 0.068 Uiso 1 1 calc R . .
H19C H 0.1618 -0.2812 0.2866 0.068 Uiso 1 1 calc R . .
C2 C 0.05054(12) -0.2890(5) -0.11113(16) 0.0394(9) Uani 0.474(9) 1 d P A 1
H2A H 0.0559 -0.3889 -0.0873 0.047 Uiso 0.474(9) 1 calc PR A 1
H2B H 0.0202 -0.2458 -0.1171 0.047 Uiso 0.474(9) 1 calc PR A 1
C3 C 0.0447(3) -0.3155(11) -0.1787(4) 0.049(3) Uani 0.474(9) 1 d P A 1
H3A H 0.0304 -0.2237 -0.208 0.059 Uiso 0.474(9) 1 calc PR A 1
H3B H 0.0226 -0.4029 -0.2011 0.059 Uiso 0.474(9) 1 calc PR A 1
C4 C 0.09598(14) -0.3523(5) -0.17167(19) 0.0499(11) Uani 0.474(9) 1 d P A 1
H4A H 0.1076 -0.4539 -0.1499 0.06 Uiso 0.474(9) 1 calc PR A 1
H4B H 0.0928 -0.3545 -0.2181 0.06 Uiso 0.474(9) 1 calc PR A 1
C2A C 0.05054(12) -0.2890(5) -0.11113(16) 0.0394(9) Uani 0.526(9) 1 d P A 2
H2A1 H 0.0244 -0.2305 -0.1496 0.047 Uiso 0.526(9) 1 calc PR A 2
H2A2 H 0.0374 -0.3386 -0.0843 0.047 Uiso 0.526(9) 1 calc PR A 2
C3A C 0.0702(3) -0.4100(9) -0.1397(4) 0.040(2) Uani 0.526(9) 1 d P A 2
H3A1 H 0.0917 -0.4789 -0.1014 0.049 Uiso 0.526(9) 1 calc PR A 2
H3A2 H 0.0429 -0.4725 -0.1741 0.049 Uiso 0.526(9) 1 calc PR A 2
C4A C 0.09598(14) -0.3523(5) -0.17167(19) 0.0499(11) Uani 0.526(9) 1 d P A 2
H4A1 H 0.0729 -0.3092 -0.2176 0.06 Uiso 0.526(9) 1 calc PR A 2
H4A2 H 0.1134 -0.4376 -0.1787 0.06 Uiso 0.526(9) 1 calc PR A 2

loop_
_atom_site_aniso_label
_atom_site_aniso_U_11
_atom_site_aniso_U_22
_atom_site_aniso_U_33
_atom_site_aniso_U_23
_atom_site_aniso_U_13
_atom_site_aniso_U_12
Ti 0.0215(3) 0.0240(4) 0.0218(3) -0.0026(2) 0.0104(2) 0.0011(2)
Cl1 0.0371(5) 0.0358(6) 0.0451(5) 0.0073(4) 0.0206(4) 0.0146(4)
Cl2 0.0291(4) 0.0368(6) 0.0329(4) 0.0045(4) 0.0181(3) 0.0017(4)
Al1 0.0291(5) 0.0275(6) 0.0278(5) 0.0005(4) 0.0160(4) -0.0008(4)
Al2 0.0315(5) 0.0296(7) 0.0324(5) 0.0027(5) 0.0162(4) 0.0030(4)
N1 0.0267(14) 0.0308(18) 0.0231(13) -0.0044(12) 0.0104(11) -0.0041(12)
N2 0.0227(13) 0.0296(18) 0.0268(13) -0.0036(12) 0.0130(11) -0.0001(12)
N3 0.0486(17) 0.0337(19) 0.0304(14) -0.0051(13) 0.0238(14) 0.0027(14)
N4 0.0201(12) 0.0248(16) 0.0207(12) -0.0016(11) 0.0085(10) 0.0029(11)
N5 0.0207(12) 0.0290(17) 0.0227(12) -0.0030(12) 0.0065(11) 0.0021(12)
N6 0.0384(15) 0.0263(18) 0.0266(13) -0.0030(12) 0.0169(12) -0.0003(13)
C1 0.0262(16) 0.030(2) 0.0243(15) 0.0024(14) 0.0112(14) 0.0057(14)
C5 0.053(2) 0.069(3) 0.047(2) -0.004(2) 0.034(2) 0.011(2)
C6 0.039(2) 0.065(3) 0.058(2) 0.002(2) 0.0353(19) 0.005(2)
C7 0.0267(17) 0.047(3) 0.0451(19) 0.0008(18) 0.0208(16) 0.0031(16)
C8 0.0243(16) 0.026(2) 0.0234(15) 0.0011(14) 0.0124(14) -0.0032(14)
C9 0.0247(16) 0.032(2) 0.0345(17) 0.0042(15) 0.0155(15) 0.0069(14)
C10 0.0393(19) 0.030(2) 0.0426(19) 0.0062(17) 0.0230(17) 0.0106(16)
C11 0.054(2) 0.023(2) 0.047(2) -0.0046(17) 0.0289(18) 0.0076(17)
C12 0.056(2) 0.039(3) 0.0267(17) -0.0101(17) 0.0145(17) -0.0083(19)
C13 0.050(2) 0.045(3) 0.0296(18) -0.0093(18) 0.0050(17) -0.0068(19)
C14 0.0292(18) 0.044(3) 0.0310(17) -0.0057(17) 0.0043(15) -0.0029(16)
C15 0.053(2) 0.051(3) 0.0341(18) 0.0090(18) 0.0220(18) 0.0094(19)
C16 0.050(2) 0.040(3) 0.063(2) -0.006(2) 0.035(2) -0.0136(19)
C17 0.0364(18) 0.034(2) 0.0369(18) 0.0054(16) 0.0203(16) 0.0028(16)
C18 0.061(2) 0.036(3) 0.052(2) 0.0009(19) 0.034(2) 0.0069(19)
C19 0.0382(19) 0.046(3) 0.043(2) -0.0036(19) 0.0131(17) 0.0019(18)
C2 0.0342(18) 0.039(2) 0.0309(17) -0.0067(17) 0.0056(15) -0.0079(16)
C3 0.060(6) 0.046(6) 0.019(4) -0.002(4) 0.004(4) -0.022(5)
C4 0.069(3) 0.038(3) 0.041(2) -0.0135(19) 0.027(2) -0.004(2)
C2A 0.0342(18) 0.039(2) 0.0309(17) -0.0067(17) 0.0056(15) -0.0079(16)
C3A 0.047(4) 0.030(5) 0.038(4) -0.012(4) 0.017(4) -0.006(3)
C4A 0.069(3) 0.038(3) 0.041(2) -0.0135(19) 0.027(2) -0.004(2)

loop_
_atom_type_symbol
_atom_type_description
_atom_type_scat_dispersion_real
_atom_type_scat_dispersion_imag
_atom_type_scat_source
C C 0.0033 0.0016 'International Tables Vol C Tables 4.2.6.8 and 6.1.1.4'
H H 0 0 'International Tables Vol C Tables 4.2.6.8 and 6.1.1.4'
Al Al 0.0645 0.0514 'International Tables Vol C Tables 4.2.6.8 and 6.1.1.4'
Cl Cl 0.1484 0.1585 'International Tables Vol C Tables 4.2.6.8 and 6.1.1.4'
N N 0.0061 0.0033 'International Tables Vol C Tables 4.2.6.8 and 6.1.1.4'
Ti Ti 0.2776 0.4457 'International Tables Vol C Tables 4.2.6.8 and 6.1.1.4'

loop_
_geom_angle_atom_site_label_1
_geom_angle_atom_site_label_2
_geom_angle_atom_site_label_3
_geom_angle
_geom_angle_site_symmetry_1
_geom_angle_site_symmetry_3
_geom_angle_publ_flag
N5 Ti N1 146.94(11) . . ?
N5 Ti N2 90.51(10) . . ?
N1 Ti N2 62.34(9) . . ?
N5 Ti N4 62.22(9) . . ?
N1 Ti N4 93.39(10) . . ?
N2 Ti N4 81.20(9) . . ?
N5 Ti Cl1 96.26(7) . . ?
N1 Ti Cl1 105.47(8) . . ?
N2 Ti Cl1 98.10(7) . . ?
N4 Ti Cl1 158.39(7) . . ?
N5 Ti Cl2 110.64(7) . . ?
N1 Ti Cl2 92.13(7) . . ?
N2 Ti Cl2 153.56(6) . . ?
N4 Ti Cl2 94.47(6) . . ?
Cl1 Ti Cl2 95.23(4) . . ?
N5 Ti C1 123.35(10) . . ?
N1 Ti C1 31.53(9) . . ?
N2 Ti C1 32.92(10) . . ?
N4 Ti C1 95.45(10) . . ?
Cl1 Ti C1 95.31(8) . . ?
Cl2 Ti C1 123.17(8) . . ?
N5 Ti C8 31.04(9) . . ?
N1 Ti C8 125.62(10) . . ?
N2 Ti C8 92.65(10) . . ?
N4 Ti C8 32.76(8) . . ?
Cl1 Ti C8 126.43(7) . . ?
Cl2 Ti C8 97.64(7) . . ?
C1 Ti C8 119.05(10) . . ?
Al2 Cl2 Ti 120.95(4) . . ?
C15 Al1 N2 109.50(15) . . ?
C15 Al1 C16 118.53(18) . . ?
N2 Al1 C16 108.42(15) . . ?
C15 Al1 N4 110.49(13) . . ?
N2 Al1 N4 96.14(11) . . ?
C16 Al1 N4 111.40(14) . . ?
C17 Al2 C18 117.42(16) . . ?
C17 Al2 C19 113.00(16) . . ?
C18 Al2 C19 116.80(17) . . ?
C17 Al2 Cl2 100.48(11) . . ?
C18 Al2 Cl2 99.97(12) . . ?
C19 Al2 Cl2 105.84(12) . . ?
C1 N1 C2 118.8(3) . . ?
C1 N1 Ti 93.80(18) . . ?
C2 N1 Ti 141.0(2) . . ?
C1 N2 C7 114.1(3) . . ?
C1 N2 Al1 112.72(19) . . ?
C7 N2 Al1 118.4(2) . . ?
C1 N2 Ti 85.72(17) . . ?
C7 N2 Ti 129.17(19) . . ?
Al1 N2 Ti 91.67(10) . . ?
C1 N3 C5 122.4(3) . . ?
C1 N3 C4 119.6(3) . . ?
C5 N3 C4 117.9(3) . . ?
C8 N4 C9 113.1(2) . . ?
C8 N4 Al1 111.02(18) . . ?
C9 N4 Al1 119.13(19) . . ?
C8 N4 Ti 86.05(18) . . ?
C9 N4 Ti 131.3(2) . . ?
Al1 N4 Ti 90.92(10) . . ?
C8 N5 C14 118.6(3) . . ?
C8 N5 Ti 96.05(18) . . ?
C14 N5 Ti 142.1(2) . . ?
C8 N6 C11 123.0(3) . . ?
C8 N6 C12 119.6(3) . . ?
C11 N6 C12 117.3(3) . . ?
N1 C1 N3 126.2(3) . . ?
N1 C1 N2 110.8(3) . . ?
N3 C1 N2 122.9(3) . . ?
N1 C1 Ti 54.67(15) . . ?
N3 C1 Ti 156.7(2) . . ?
N2 C1 Ti 61.36(15) . . ?
N3 C5 C6 112.8(3) . . ?
C5 C6 C7 109.8(3) . . ?
N2 C7 C6 108.0(2) . . ?
N6 C8 N5 126.2(3) . . ?
N6 C8 N4 123.5(3) . . ?
N5 C8 N4 110.3(3) . . ?
N6 C8 Ti 160.7(2) . . ?
N5 C8 Ti 52.91(16) . . ?
N4 C8 Ti 61.19(16) . . ?
N4 C9 C10 108.9(3) . . ?
C11 C10 C9 110.1(3) . . ?
N6 C11 C10 112.6(3) . . ?
N6 C12 C13 111.4(3) . . ?
C14 C13 C12 110.9(3) . . ?
N5 C14 C13 110.3(3) . . ?
C3 C2 N1 115.1(4) . . ?
C2 C3 C4 109.9(5) . . ?
N3 C4 C3 109.1(4) . . ?

loop_
_geom_bond_atom_site_label_1
_geom_bond_atom_site_label_2
_geom_bond_distance
_geom_bond_site_symmetry_2
_geom_bond_publ_flag
Ti N5 2.055(3) . ?
Ti N1 2.069(2) . ?
Ti N2 2.227(2) . ?
Ti N4 2.250(3) . ?
Ti Cl1 2.3499(10) . ?
Ti Cl2 2.4603(9) . ?
Ti C1 2.530(3) . ?
Ti C8 2.561(3) . ?
Cl2 Al2 2.3819(12) . ?
Al1 C15 1.955(3) . ?
Al1 N2 1.957(3) . ?
Al1 C16 1.958(4) . ?
Al1 N4 1.959(2) . ?
Al2 C17 1.966(4) . ?
Al2 C18 1.968(4) . ?
Al2 C19 1.978(3) . ?
N1 C1 1.326(4) . ?
N1 C2 1.468(4) . ?
N2 C1 1.379(4) . ?
N2 C7 1.483(4) . ?
N3 C1 1.339(4) . ?
N3 C5 1.461(4) . ?
N3 C4 1.463(5) . ?
N4 C8 1.389(4) . ?
N4 C9 1.483(4) . ?
N5 C8 1.328(4) . ?
N5 C14 1.466(4) . ?
N6 C8 1.320(4) . ?
N6 C11 1.463(4) . ?
N6 C12 1.467(4) . ?
C5 C6 1.500(6) . ?
C6 C7 1.518(5) . ?
C9 C10 1.517(5) . ?
C10 C11 1.511(4) . ?
C12 C13 1.510(5) . ?
C13 C14 1.507(5) . ?
C2 C3 1.443(8) . ?
C3 C4 1.609(10) . ?
